data_4070049
loop_
_publ_author_name
'Ziemkowska, Wanda'
'Cyra\'nski, Michal&#x0337; K.'

_publ_section_title
;
 Synthesis and Structural Characterization of Some Alkylindium
 Bisphenoxides
;
_journal_issue 18
_journal_name_full Organometallics
_journal_page_first 5593
_journal_paper_doi 10.1021/om900585y
_journal_volume 28
_journal_year 2009
_chemical_absolute_configuration syn
_chemical_formula_moiety C37H65In3O3,CH3OH
_chemical_formula_sum 'C38 H69 In3 O4'
_chemical_formula_weight 934.39
_chemical_name_systematic
; 
 ? 
;
_space_group_IT_number 2
_symmetry_cell_setting triclinic
_symmetry_space_group_name_Hall '-P 1'
_symmetry_space_group_name_H-M 'P -1'
_atom_sites_solution_hydrogens geom
_atom_sites_solution_primary direct
_atom_sites_solution_secondary difmap
_audit_creation_method SHELXL-97
_cell_angle_alpha 83.112(2)
_cell_angle_beta 85.319(2)
_cell_angle_gamma 79.581(2)
_cell_formula_units_Z 2
_cell_length_a 10.9913(3)
_cell_length_b 12.4873(2)
_cell_length_c 17.0108(5)
_cell_measurement_temperature 100(2)
_cell_measurement_theta_max 28.5792
_cell_measurement_theta_min 2.7179
_cell_volume 2275.39(10)
_computing_structure_refinement 'SHELXL-97 (Sheldrick, 1997)'
_computing_structure_solution 'SHELXS-97 (Sheldrick, 1990)'
_diffrn_ambient_temperature 100(2)
_diffrn_detector_area_resol_mean 8.6479
_diffrn_measured_fraction_theta_full 0.995
_diffrn_measured_fraction_theta_max 0.995
_diffrn_measurement_device_type KM4CCD
_diffrn_measurement_method 'omega scan'
_diffrn_radiation_monochromator graphite
_diffrn_radiation_source 'fine-focus sealed tube'
_diffrn_radiation_type MoK\a
_diffrn_radiation_wavelength 0.71073
_diffrn_reflns_av_R_equivalents 0.0250
_diffrn_reflns_av_sigmaI/netI 0.0166
_diffrn_reflns_limit_h_max 13
_diffrn_reflns_limit_h_min -13
_diffrn_reflns_limit_k_max 14
_diffrn_reflns_limit_k_min -14
_diffrn_reflns_limit_l_max 20
_diffrn_reflns_limit_l_min -20
_diffrn_reflns_number 32518
_diffrn_reflns_theta_full 25.00
_diffrn_reflns_theta_max 25.00
_diffrn_reflns_theta_min 2.73
_diffrn_standards_number '1 frame'
_exptl_absorpt_coefficient_mu 1.538
_exptl_absorpt_correction_type none
_exptl_crystal_colour colourless
_exptl_crystal_density_diffrn 1.364
_exptl_crystal_density_method 'not measured'
_exptl_crystal_description prismatic
_exptl_crystal_F_000 952
_exptl_crystal_size_max 0.2
_exptl_crystal_size_mid 0.15
_exptl_crystal_size_min 0.1
_refine_diff_density_max 1.244
_refine_diff_density_min -0.667
_refine_diff_density_rms 0.091
_refine_ls_extinction_method none
_refine_ls_goodness_of_fit_ref 1.010
_refine_ls_hydrogen_treatment constr
_refine_ls_matrix_type full
_refine_ls_number_parameters 440
_refine_ls_number_reflns 7966
_refine_ls_number_restraints 0
_refine_ls_restrained_S_all 1.010
_refine_ls_R_factor_all 0.0318
_refine_ls_R_factor_gt 0.0264
_refine_ls_shift/su_max 0.042
_refine_ls_shift/su_mean 0.000
_refine_ls_structure_factor_coef Fsqd
_refine_ls_weighting_details 'calc w=1/[\s^2^(Fo^2^)+(0.0449P)^2^+3.6119P] where P=(Fo^2^+2Fc^2^)/3'
_refine_ls_weighting_scheme calc
_refine_ls_wR_factor_gt 0.0712
_refine_ls_wR_factor_ref 0.0744
_reflns_number_gt 7038
_reflns_number_total 7966
_reflns_threshold_expression >2sigma(I)
_cod_data_source_file om900585y_si_002.cif
_cod_data_source_block compound1
_cod_depositor_comments
;
The following automatic conversions were performed:

'_symmetry_cell_setting' value 'Triclinic' changed to 'triclinic'
according to /home/saulius/struct/CIF-dictionaries/cif_core.dic
dictionary named 'cif_core.dic' version 2.4.2 from
2011-04-26.

'_exptl_absorpt_correction_type' value 'None' changed to
'none' according to
/home/saulius/struct/CIF-dictionaries/cif_core.dic dictionary named
'cif_core.dic' version 2.4.2 from 2011-04-26.

Automatic conversion script
Id: cif_fix_values 1715 2011-07-08 13:25:40Z adriana 
;
_cod_original_sg_symbol_H-M P-1
_cod_database_code 4070049

loop_
_symmetry_equiv_pos_as_xyz
'x, y, z'
'-x, -y, -z'

loop_
_atom_site_label
_atom_site_type_symbol
_atom_site_fract_x
_atom_site_fract_y
_atom_site_fract_z
_atom_site_U_iso_or_equiv
_atom_site_adp_type
_atom_site_occupancy
_atom_site_symmetry_multiplicity
_atom_site_calc_flag
_atom_site_refinement_flags
_atom_site_disorder_assembly
_atom_site_disorder_group
In1 In 0.125317(19) 0.171637(16) 0.312355(12) 0.01825(7) Uani 1 1 d . . .
In2 In 0.35077(2) -0.100713(17) 0.374834(13) 0.02155(7) Uani 1 1 d . . .
In3 In 0.47331(2) 0.182217(18) 0.345917(13) 0.02247(7) Uani 1 1 d . . .
O1 O 0.20803(19) 0.00005(16) 0.30130(12) 0.0181(4) Uani 1 1 d . . .
O2 O 0.4882(2) 0.00573(18) 0.35495(14) 0.0270(5) Uani 1 1 d . . .
O3 O 0.30437(19) 0.22607(16) 0.28061(12) 0.0192(4) Uani 1 1 d . . .
C1 C 0.0900(4) 0.1848(3) 0.4368(2) 0.0331(8) Uani 1 1 d . . .
H1A H 0.0722 0.2623 0.4459 0.050 Uiso 1 1 calc R . .
H1B H 0.1630 0.1481 0.4650 0.050 Uiso 1 1 calc R . .
H1C H 0.0187 0.1501 0.4565 0.050 Uiso 1 1 calc R . .
C2 C 0.0189(3) 0.2215(3) 0.2105(2) 0.0274(7) Uani 1 1 d . . .
H2A H -0.0686 0.2429 0.2275 0.041 Uiso 1 1 calc R . .
H2B H 0.0278 0.1605 0.1780 0.041 Uiso 1 1 calc R . .
H2C H 0.0487 0.2838 0.1792 0.041 Uiso 1 1 calc R . .
C3 C 0.4267(4) -0.2332(3) 0.3062(2) 0.0369(9) Uani 1 1 d . . .
H3A H 0.4912 -0.2833 0.3352 0.055 Uiso 1 1 calc R . .
H3B H 0.4628 -0.2040 0.2553 0.055 Uiso 1 1 calc R . .
H3C H 0.3609 -0.2727 0.2967 0.055 Uiso 1 1 calc R . .
C4 C 0.2744(4) -0.0824(3) 0.4937(2) 0.0323(8) Uani 1 1 d . . .
H4A H 0.2910 -0.1531 0.5263 0.049 Uiso 1 1 calc R . .
H4B H 0.1847 -0.0572 0.4930 0.049 Uiso 1 1 calc R . .
H4C H 0.3126 -0.0287 0.5161 0.049 Uiso 1 1 calc R . .
C5 C 0.4097(4) 0.2206(3) 0.4637(2) 0.0342(8) Uani 1 1 d . . .
H5A H 0.4695 0.2573 0.4849 0.051 Uiso 1 1 calc R . .
H5B H 0.4016 0.1530 0.4978 0.051 Uiso 1 1 calc R . .
H5C H 0.3290 0.2692 0.4620 0.051 Uiso 1 1 calc R . .
C6 C 0.6189(3) 0.2182(3) 0.2606(2) 0.0361(8) Uani 1 1 d . . .
H6A H 0.6817 0.2450 0.2870 0.054 Uiso 1 1 calc R . .
H6B H 0.5846 0.2745 0.2192 0.054 Uiso 1 1 calc R . .
H6C H 0.6569 0.1516 0.2366 0.054 Uiso 1 1 calc R . .
C7 C 0.3747(3) 0.0613(2) 0.17293(18) 0.0179(6) Uani 1 1 d . . .
H7 H 0.3871 0.0555 0.2310 0.021 Uiso 1 1 calc R . .
C8 C 0.5005(3) 0.0164(2) 0.13210(19) 0.0219(6) Uani 1 1 d . . .
H8A H 0.5260 -0.0607 0.1520 0.033 Uiso 1 1 calc R . .
H8B H 0.5627 0.0586 0.1436 0.033 Uiso 1 1 calc R . .
H8C H 0.4930 0.0227 0.0746 0.033 Uiso 1 1 calc R . .
C9 C 0.1956(3) -0.0359(2) 0.22815(17) 0.0172(6) Uani 1 1 d . . .
C10 C 0.2762(3) -0.0073(2) 0.16338(17) 0.0169(6) Uani 1 1 d . . .
C11 C 0.2676(3) -0.0469(2) 0.09139(17) 0.0179(6) Uani 1 1 d . . .
H11 H 0.3227 -0.0285 0.0479 0.021 Uiso 1 1 calc R . .
C12 C 0.1821(3) -0.1119(2) 0.08037(17) 0.0179(6) Uani 1 1 d . . .
C13 C 0.1018(3) -0.1361(2) 0.14516(17) 0.0178(6) Uani 1 1 d . . .
H13 H 0.0415 -0.1795 0.1385 0.021 Uiso 1 1 calc R . .
C14 C 0.1054(3) -0.0997(2) 0.21951(18) 0.0188(6) Uani 1 1 d . . .
C15 C 0.1809(3) -0.1567(2) -0.00007(17) 0.0196(6) Uani 1 1 d . . .
C16 C 0.3061(3) -0.2312(2) -0.01640(19) 0.0235(7) Uani 1 1 d . . .
H16A H 0.3178 -0.2926 0.0255 0.035 Uiso 1 1 calc R . .
H16B H 0.3733 -0.1890 -0.0172 0.035 Uiso 1 1 calc R . .
H16C H 0.3069 -0.2593 -0.0678 0.035 Uiso 1 1 calc R . .
C17 C 0.1628(3) -0.0614(3) -0.06638(18) 0.0235(7) Uani 1 1 d . . .
H17A H 0.1713 -0.0904 -0.1179 0.035 Uiso 1 1 calc R . .
H17B H 0.2257 -0.0153 -0.0644 0.035 Uiso 1 1 calc R . .
H17C H 0.0801 -0.0175 -0.0591 0.035 Uiso 1 1 calc R . .
C18 C 0.0782(3) -0.2243(3) -0.00202(19) 0.0262(7) Uani 1 1 d . . .
H18A H 0.0881 -0.2853 0.0402 0.039 Uiso 1 1 calc R . .
H18B H 0.0837 -0.2530 -0.0535 0.039 Uiso 1 1 calc R . .
H18C H -0.0027 -0.1777 0.0060 0.039 Uiso 1 1 calc R . .
C19 C 0.0124(3) -0.1322(3) 0.28815(18) 0.0234(7) Uani 1 1 d . . .
C20 C -0.0849(3) -0.1898(3) 0.2585(2) 0.0332(8) Uani 1 1 d . . .
H20A H -0.0438 -0.2589 0.2390 0.050 Uiso 1 1 calc R . .
H20B H -0.1277 -0.1424 0.2154 0.050 Uiso 1 1 calc R . .
H20C H -0.1453 -0.2050 0.3023 0.050 Uiso 1 1 calc R . .
C21 C 0.0781(3) -0.2104(3) 0.35322(19) 0.0288(7) Uani 1 1 d . . .
H21A H 0.0165 -0.2370 0.3920 0.043 Uiso 1 1 calc R . .
H21B H 0.1306 -0.1720 0.3797 0.043 Uiso 1 1 calc R . .
H21C H 0.1297 -0.2726 0.3299 0.043 Uiso 1 1 calc R . .
C22 C -0.0601(3) -0.0312(3) 0.3256(2) 0.0299(8) Uani 1 1 d . . .
H22A H -0.1261 -0.0533 0.3629 0.045 Uiso 1 1 calc R . .
H22B H -0.0966 0.0232 0.2837 0.045 Uiso 1 1 calc R . .
H22C H -0.0036 0.0008 0.3539 0.045 Uiso 1 1 calc R . .
C23 C 0.3103(3) 0.2618(2) 0.19986(17) 0.0180(6) Uani 1 1 d . . .
C24 C 0.3363(3) 0.1837(2) 0.14518(18) 0.0181(6) Uani 1 1 d . . .
C25 C 0.3297(3) 0.2185(2) 0.06448(18) 0.0212(6) Uani 1 1 d . . .
H25 H 0.3458 0.1654 0.0277 0.025 Uiso 1 1 calc R . .
C26 C 0.3004(3) 0.3284(2) 0.03603(18) 0.0212(6) Uani 1 1 d . . .
C27 C 0.2803(3) 0.4035(2) 0.09182(19) 0.0227(7) Uani 1 1 d . . .
H27 H 0.2635 0.4792 0.0730 0.027 Uiso 1 1 calc R . .
C28 C 0.2834(3) 0.3751(2) 0.17366(18) 0.0214(6) Uani 1 1 d . . .
C29 C 0.2908(3) 0.3698(3) -0.05245(19) 0.0256(7) Uani 1 1 d . . .
C30 C 0.3864(4) 0.4455(3) -0.0778(2) 0.0352(8) Uani 1 1 d . . .
H30A H 0.4701 0.4040 -0.0708 0.053 Uiso 1 1 calc R . .
H30B H 0.3715 0.5066 -0.0451 0.053 Uiso 1 1 calc R . .
H30C H 0.3784 0.4740 -0.1337 0.053 Uiso 1 1 calc R . .
C31 C 0.1611(4) 0.4348(3) -0.0656(2) 0.0392(9) Uani 1 1 d . . .
H31A H 0.1538 0.4591 -0.1223 0.059 Uiso 1 1 calc R . .
H31B H 0.1469 0.4987 -0.0357 0.059 Uiso 1 1 calc R . .
H31C H 0.0993 0.3882 -0.0474 0.059 Uiso 1 1 calc R . .
C32 C 0.3150(5) 0.2750(3) -0.1044(2) 0.0525(13) Uani 1 1 d . . .
H32A H 0.2571 0.2245 -0.0871 0.079 Uiso 1 1 calc R . .
H32B H 0.4002 0.2360 -0.0994 0.079 Uiso 1 1 calc R . .
H32C H 0.3032 0.3041 -0.1599 0.079 Uiso 1 1 calc R . .
C33 C 0.2561(3) 0.4653(2) 0.23057(19) 0.0257(7) Uani 1 1 d . . .
C34 C 0.1390(4) 0.4551(3) 0.2841(2) 0.0388(9) Uani 1 1 d . . .
H34A H 0.1553 0.3898 0.3225 0.058 Uiso 1 1 calc R . .
H34B H 0.0715 0.4486 0.2517 0.058 Uiso 1 1 calc R . .
H34C H 0.1153 0.5202 0.3125 0.058 Uiso 1 1 calc R . .
C35 C 0.3654(4) 0.4618(3) 0.2814(2) 0.0360(9) Uani 1 1 d . . .
H35A H 0.3739 0.3954 0.3190 0.054 Uiso 1 1 calc R . .
H35B H 0.3509 0.5264 0.3107 0.054 Uiso 1 1 calc R . .
H35C H 0.4416 0.4615 0.2472 0.054 Uiso 1 1 calc R . .
C36 C 0.2337(4) 0.5803(3) 0.1847(2) 0.0416(10) Uani 1 1 d . . .
H36A H 0.2224 0.6356 0.2222 0.062 Uiso 1 1 calc R . .
H36B H 0.1592 0.5891 0.1550 0.062 Uiso 1 1 calc R . .
H36C H 0.3052 0.5893 0.1478 0.062 Uiso 1 1 calc R . .
C37 C 0.6091(4) -0.0513(3) 0.3306(2) 0.0400(9) Uani 1 1 d . . .
H37A H 0.6290 -0.1198 0.3652 0.060 Uiso 1 1 calc R . .
H37B H 0.6712 -0.0052 0.3343 0.060 Uiso 1 1 calc R . .
H37C H 0.6090 -0.0676 0.2756 0.060 Uiso 1 1 calc R . .
O37A O 0.6646(10) 0.4254(9) 0.4174(6) 0.048(3) Uiso 0.27 1 d P A 1
H37D H 0.6030 0.4760 0.4130 0.073 Uiso 0.27 1 calc PR A 1
C37A C 0.7084(12) 0.4149(10) 0.4988(7) 0.030(3) Uiso 0.27 1 d P A 1
H37E H 0.7093 0.4879 0.5142 0.045 Uiso 0.27 1 calc PR A 1
H37F H 0.7924 0.3719 0.4998 0.045 Uiso 0.27 1 calc PR A 1
H37G H 0.6526 0.3779 0.5360 0.045 Uiso 0.27 1 calc PR A 1
O37B O 0.8079(8) 0.4784(7) 0.5049(5) 0.052(2) Uiso 0.35 1 d P B 2
H37K H 0.7463 0.4486 0.5010 0.078 Uiso 0.35 1 calc PR B 2
C37B C 0.8428(9) 0.5341(8) 0.4264(6) 0.027(2) Uiso 0.35 1 d P B 2
H37H H 0.7709 0.5505 0.3938 0.041 Uiso 0.35 1 calc PR B 2
H37I H 0.9102 0.4862 0.3999 0.041 Uiso 0.35 1 calc PR B 2
H37J H 0.8703 0.6024 0.4338 0.041 Uiso 0.35 1 calc PR B 2
O38A O 0.7583(11) 0.5126(9) 0.2933(7) 0.035(3) Uiso 0.23 1 d P C 3
H38A H 0.7043 0.5688 0.2975 0.052 Uiso 0.23 1 calc PR C 3
C38A C 0.7878(18) 0.4620(15) 0.3690(11) 0.042(4) Uiso 0.23 1 d P C 3
H38B H 0.7939 0.5179 0.4036 0.062 Uiso 0.23 1 calc PR C 3
H38C H 0.8673 0.4120 0.3652 0.062 Uiso 0.23 1 calc PR C 3
H38D H 0.7228 0.4207 0.3911 0.062 Uiso 0.23 1 calc PR C 3
O38B O 0.7034(19) 0.4908(16) 0.3336(12) 0.048(5) Uiso 0.15 1 d P D 4
H38E H 0.7372 0.4498 0.2994 0.072 Uiso 0.15 1 calc PR D 4
C38B C 0.783(2) 0.5583(18) 0.3483(14) 0.028(5) Uiso 0.15 1 d P D 4
H38F H 0.7346 0.6265 0.3654 0.041 Uiso 0.15 1 calc PR D 4
H38G H 0.8335 0.5749 0.2999 0.041 Uiso 0.15 1 calc PR D 4
H38H H 0.8365 0.5217 0.3903 0.041 Uiso 0.15 1 calc PR D 4

loop_
_atom_site_aniso_label
_atom_site_aniso_U_11
_atom_site_aniso_U_22
_atom_site_aniso_U_33
_atom_site_aniso_U_23
_atom_site_aniso_U_13
_atom_site_aniso_U_12
In1 0.02102(12) 0.01753(11) 0.01569(12) -0.00583(8) 0.00291(8) -0.00112(8)
In2 0.02584(13) 0.01791(11) 0.01971(12) -0.00274(8) 0.00030(9) -0.00092(9)
In3 0.02315(13) 0.02390(12) 0.02116(12) -0.00564(9) -0.00008(9) -0.00468(9)
O1 0.0220(11) 0.0178(10) 0.0140(10) -0.0048(8) 0.0020(8) -0.0015(8)
O2 0.0249(12) 0.0247(11) 0.0303(13) -0.0047(9) 0.0010(10) -0.0016(9)
O3 0.0236(11) 0.0176(10) 0.0163(10) -0.0041(8) 0.0020(8) -0.0029(8)
C1 0.044(2) 0.0340(19) 0.0216(17) -0.0102(14) 0.0104(15) -0.0077(16)
C2 0.0269(18) 0.0278(17) 0.0277(18) -0.0040(14) -0.0064(14) -0.0024(14)
C3 0.047(2) 0.0213(17) 0.040(2) -0.0095(15) 0.0041(17) 0.0008(15)
C4 0.038(2) 0.0374(19) 0.0210(17) -0.0037(14) -0.0002(15) -0.0062(16)
C5 0.039(2) 0.040(2) 0.0236(18) -0.0074(15) -0.0015(15) -0.0059(16)
C6 0.031(2) 0.038(2) 0.042(2) -0.0111(16) 0.0094(16) -0.0123(16)
C7 0.0213(15) 0.0157(14) 0.0166(15) -0.0047(11) 0.0019(12) -0.0029(12)
C8 0.0210(16) 0.0193(15) 0.0246(16) -0.0061(12) 0.0046(13) -0.0020(12)
C9 0.0223(16) 0.0153(13) 0.0126(14) -0.0039(11) 0.0008(11) 0.0012(11)
C10 0.0201(15) 0.0123(13) 0.0172(15) -0.0029(11) 0.0018(12) -0.0009(11)
C11 0.0202(15) 0.0139(13) 0.0173(15) -0.0022(11) 0.0047(12) 0.0006(11)
C12 0.0223(16) 0.0139(13) 0.0158(15) -0.0027(11) -0.0003(12) 0.0012(11)
C13 0.0197(15) 0.0145(13) 0.0188(15) -0.0031(11) -0.0004(12) -0.0014(11)
C14 0.0190(15) 0.0166(14) 0.0190(15) -0.0029(11) 0.0022(12) 0.0005(11)
C15 0.0248(16) 0.0175(14) 0.0161(15) -0.0055(11) 0.0003(12) -0.0009(12)
C16 0.0297(18) 0.0197(15) 0.0194(16) -0.0058(12) 0.0023(13) 0.0004(13)
C17 0.0278(17) 0.0247(16) 0.0168(15) -0.0035(12) -0.0016(13) -0.0003(13)
C18 0.0324(18) 0.0268(16) 0.0215(16) -0.0071(13) -0.0026(14) -0.0074(14)
C19 0.0278(17) 0.0242(16) 0.0192(16) -0.0085(13) 0.0095(13) -0.0084(13)
C20 0.033(2) 0.045(2) 0.0265(18) -0.0117(15) 0.0101(15) -0.0189(16)
C21 0.038(2) 0.0275(17) 0.0217(17) -0.0022(13) 0.0079(14) -0.0109(15)
C22 0.0231(17) 0.0273(17) 0.038(2) -0.0091(15) 0.0148(15) -0.0045(14)
C23 0.0203(15) 0.0191(14) 0.0143(14) -0.0034(11) 0.0030(11) -0.0037(12)
C24 0.0197(15) 0.0154(14) 0.0194(15) -0.0049(11) 0.0035(12) -0.0035(11)
C25 0.0274(17) 0.0149(14) 0.0212(16) -0.0080(12) 0.0044(13) -0.0024(12)
C26 0.0244(16) 0.0191(15) 0.0194(16) -0.0025(12) 0.0031(12) -0.0038(12)
C27 0.0275(17) 0.0157(14) 0.0236(16) -0.0023(12) 0.0033(13) -0.0021(12)
C28 0.0258(17) 0.0159(14) 0.0223(16) -0.0058(12) 0.0033(13) -0.0026(12)
C29 0.0358(19) 0.0189(15) 0.0211(16) -0.0033(12) 0.0011(14) -0.0026(13)
C30 0.037(2) 0.041(2) 0.0252(18) 0.0028(15) 0.0062(15) -0.0078(16)
C31 0.040(2) 0.046(2) 0.031(2) 0.0016(16) -0.0071(16) -0.0054(17)
C32 0.111(4) 0.0257(19) 0.0173(18) -0.0061(15) -0.002(2) -0.001(2)
C33 0.043(2) 0.0163(15) 0.0173(16) -0.0059(12) 0.0043(14) -0.0032(13)
C34 0.044(2) 0.0294(18) 0.044(2) -0.0216(16) 0.0171(18) -0.0056(16)
C35 0.052(2) 0.0227(17) 0.037(2) -0.0129(15) -0.0074(17) -0.0070(16)
C36 0.078(3) 0.0167(16) 0.0278(19) -0.0101(14) 0.0036(19) -0.0001(17)
C37 0.033(2) 0.046(2) 0.042(2) -0.0082(18) -0.0007(17) -0.0069(17)

loop_
_atom_type_symbol
_atom_type_description
_atom_type_scat_dispersion_real
_atom_type_scat_dispersion_imag
_atom_type_scat_source
C C 0.0033 0.0016 'International Tables Vol C Tables 4.2.6.8 and 6.1.1.4'
H H 0.0000 0.0000 'International Tables Vol C Tables 4.2.6.8 and 6.1.1.4'
O O 0.0106 0.0060 'International Tables Vol C Tables 4.2.6.8 and 6.1.1.4'
In In -0.7276 1.3100 'International Tables Vol C Tables 4.2.6.8 and 6.1.1.4'

loop_
_geom_angle_atom_site_label_1
_geom_angle_atom_site_label_2
_geom_angle_atom_site_label_3
_geom_angle
C2 In1 C1 134.63(14)
C2 In1 O1 104.75(10)
C1 In1 O1 106.20(11)
C2 In1 O3 105.70(11)
C1 In1 O3 105.55(12)
O1 In1 O3 91.94(8)
C3 In2 C4 137.01(14)
C3 In2 O2 103.43(12)
C4 In2 O2 104.98(12)
C3 In2 O1 103.93(12)
C4 In2 O1 103.25(11)
O2 In2 O1 98.07(8)
C6 In3 C5 136.87(15)
C6 In3 O2 104.75(12)
C5 In3 O2 103.34(12)
C6 In3 O3 104.62(12)
C5 In3 O3 103.10(12)
O2 In3 O3 97.98(8)
C9 O1 In1 114.91(16)
C9 O1 In2 116.14(16)
In1 O1 In2 126.15(9)
C37 O2 In2 112.6(2)
C37 O2 In3 114.2(2)
In2 O2 In3 132.39(11)
C23 O3 In3 120.68(17)
C23 O3 In1 108.58(17)
In3 O3 In1 127.50(9)
In1 C1 H1A 109.5
In1 C1 H1B 109.5
H1A C1 H1B 109.5
In1 C1 H1C 109.5
H1A C1 H1C 109.5
H1B C1 H1C 109.5
In1 C2 H2A 109.5
In1 C2 H2B 109.5
H2A C2 H2B 109.5
In1 C2 H2C 109.5
H2A C2 H2C 109.5
H2B C2 H2C 109.5
In2 C3 H3A 109.5
In2 C3 H3B 109.5
H3A C3 H3B 109.5
In2 C3 H3C 109.5
H3A C3 H3C 109.5
H3B C3 H3C 109.5
In2 C4 H4A 109.5
In2 C4 H4B 109.5
H4A C4 H4B 109.5
In2 C4 H4C 109.5
H4A C4 H4C 109.5
H4B C4 H4C 109.5
In3 C5 H5A 109.5
In3 C5 H5B 109.5
H5A C5 H5B 109.5
In3 C5 H5C 109.5
H5A C5 H5C 109.5
H5B C5 H5C 109.5
In3 C6 H6A 109.5
In3 C6 H6B 109.5
H6A C6 H6B 109.5
In3 C6 H6C 109.5
H6A C6 H6C 109.5
H6B C6 H6C 109.5
C10 C7 C24 113.7(2)
C10 C7 C8 112.1(2)
C24 C7 C8 110.1(2)
C10 C7 H7 106.8
C24 C7 H7 106.8
C8 C7 H7 106.8
C7 C8 H8A 109.5
C7 C8 H8B 109.5
H8A C8 H8B 109.5
C7 C8 H8C 109.5
H8A C8 H8C 109.5
H8B C8 H8C 109.5
O1 C9 C14 120.8(3)
O1 C9 C10 118.4(3)
C14 C9 C10 120.8(3)
C11 C10 C9 118.6(3)
C11 C10 C7 120.6(3)
C9 C10 C7 120.8(3)
C12 C11 C10 122.8(3)
C12 C11 H11 118.6
C10 C11 H11 118.6
C11 C12 C13 117.0(3)
C11 C12 C15 120.1(3)
C13 C12 C15 122.8(3)
C12 C13 C14 123.4(3)
C12 C13 H13 118.3
C14 C13 H13 118.3
C13 C14 C9 117.4(3)
C13 C14 C19 119.3(3)
C9 C14 C19 123.3(3)
C18 C15 C17 108.4(3)
C18 C15 C12 112.8(2)
C17 C15 C12 109.8(2)
C18 C15 C16 107.9(2)
C17 C15 C16 109.1(2)
C12 C15 C16 108.7(3)
C15 C16 H16A 109.5
C15 C16 H16B 109.5
H16A C16 H16B 109.5
C15 C16 H16C 109.5
H16A C16 H16C 109.5
H16B C16 H16C 109.5
C15 C17 H17A 109.5
C15 C17 H17B 109.5
H17A C17 H17B 109.5
C15 C17 H17C 109.5
H17A C17 H17C 109.5
H17B C17 H17C 109.5
C15 C18 H18A 109.5
C15 C18 H18B 109.5
H18A C18 H18B 109.5
C15 C18 H18C 109.5
H18A C18 H18C 109.5
H18B C18 H18C 109.5
C21 C19 C20 107.3(3)
C21 C19 C22 108.4(3)
C20 C19 C22 106.4(3)
C21 C19 C14 111.4(3)
C20 C19 C14 111.4(3)
C22 C19 C14 111.7(2)
C19 C20 H20A 109.5
C19 C20 H20B 109.5
H20A C20 H20B 109.5
C19 C20 H20C 109.5
H20A C20 H20C 109.5
H20B C20 H20C 109.5
C19 C21 H21A 109.5
C19 C21 H21B 109.5
H21A C21 H21B 109.5
C19 C21 H21C 109.5
H21A C21 H21C 109.5
H21B C21 H21C 109.5
C19 C22 H22A 109.5
C19 C22 H22B 109.5
H22A C22 H22B 109.5
C19 C22 H22C 109.5
H22A C22 H22C 109.5
H22B C22 H22C 109.5
O3 C23 C24 118.9(3)
O3 C23 C28 120.2(3)
C24 C23 C28 120.8(3)
C25 C24 C23 119.1(3)
C25 C24 C7 119.8(3)
C23 C24 C7 121.0(3)
C26 C25 C24 122.1(3)
C26 C25 H25 118.9
C24 C25 H25 118.9
C25 C26 C27 117.0(3)
C25 C26 C29 123.6(3)
C27 C26 C29 119.5(3)
C26 C27 C28 124.3(3)
C26 C27 H27 117.9
C28 C27 H27 117.9
C27 C28 C23 116.6(3)
C27 C28 C33 120.0(3)
C23 C28 C33 123.4(3)
C31 C29 C32 108.8(3)
C31 C29 C26 109.3(3)
C32 C29 C26 111.7(3)
C31 C29 C30 108.8(3)
C32 C29 C30 108.8(3)
C26 C29 C30 109.4(3)
C29 C30 H30A 109.5
C29 C30 H30B 109.5
H30A C30 H30B 109.5
C29 C30 H30C 109.5
H30A C30 H30C 109.5
H30B C30 H30C 109.5
C29 C31 H31A 109.5
C29 C31 H31B 109.5
H31A C31 H31B 109.5
C29 C31 H31C 109.5
H31A C31 H31C 109.5
H31B C31 H31C 109.5
C29 C32 H32A 109.5
C29 C32 H32B 109.5
H32A C32 H32B 109.5
C29 C32 H32C 109.5
H32A C32 H32C 109.5
H32B C32 H32C 109.5
C35 C33 C34 109.7(3)
C35 C33 C36 106.3(3)
C34 C33 C36 106.6(3)
C35 C33 C28 111.4(3)
C34 C33 C28 111.2(3)
C36 C33 C28 111.4(3)
C33 C34 H34A 109.5
C33 C34 H34B 109.5
H34A C34 H34B 109.5
C33 C34 H34C 109.5
H34A C34 H34C 109.5
H34B C34 H34C 109.5
C33 C35 H35A 109.5
C33 C35 H35B 109.5
H35A C35 H35B 109.5
C33 C35 H35C 109.5
H35A C35 H35C 109.5
H35B C35 H35C 109.5
C33 C36 H36A 109.5
C33 C36 H36B 109.5
H36A C36 H36B 109.5
C33 C36 H36C 109.5
H36A C36 H36C 109.5
H36B C36 H36C 109.5
O2 C37 H37A 109.5
O2 C37 H37B 109.5
H37A C37 H37B 109.5
O2 C37 H37C 109.5
H37A C37 H37C 109.5
H37B C37 H37C 109.5
C37A O37A H37D 109.5
O37A C37A H37E 109.5
O37A C37A H37F 109.5
H37E C37A H37F 109.5
O37A C37A H37G 109.5
H37E C37A H37G 109.5
H37F C37A H37G 109.5
C37B O37B H37K 109.5
O37B C37B H37H 109.5
O37B C37B H37I 109.5
H37H C37B H37I 109.5
O37B C37B H37J 109.5
H37H C37B H37J 109.5
H37I C37B H37J 109.5
C38A O38A H38A 109.5
O38A C38A H38B 109.5
O38A C38A H38C 109.5
H38B C38A H38C 109.5
O38A C38A H38D 109.5
H38B C38A H38D 109.5
H38C C38A H38D 109.5
C38B O38B H38E 109.5
O38B C38B H38F 109.5
O38B C38B H38G 109.5
H38F C38B H38G 109.5
O38B C38B H38H 109.5
H38F C38B H38H 109.5
H38G C38B H38H 109.5

loop_
_geom_bond_atom_site_label_1
_geom_bond_atom_site_label_2
_geom_bond_distance
In1 C2 2.137(3)
In1 C1 2.142(3)
In1 O1 2.1947(19)
In1 O3 2.202(2)
In2 C3 2.145(3)
In2 C4 2.147(3)
In2 O2 2.168(2)
In2 O1 2.200(2)
In3 C6 2.143(3)
In3 C5 2.148(3)
In3 O2 2.168(2)
In3 O3 2.192(2)
O1 C9 1.397(4)
O2 C37 1.443(4)
O3 C23 1.393(4)
C1 H1A 0.9800
C1 H1B 0.9800
C1 H1C 0.9800
C2 H2A 0.9800
C2 H2B 0.9800
C2 H2C 0.9800
C3 H3A 0.9800
C3 H3B 0.9800
C3 H3C 0.9800
C4 H4A 0.9800
C4 H4B 0.9800
C4 H4C 0.9800
C5 H5A 0.9800
C5 H5B 0.9800
C5 H5C 0.9800
C6 H6A 0.9800
C6 H6B 0.9800
C6 H6C 0.9800
C7 C10 1.527(4)
C7 C24 1.537(4)
C7 C8 1.538(4)
C7 H7 1.0000
C8 H8A 0.9800
C8 H8B 0.9800
C8 H8C 0.9800
C9 C14 1.405(4)
C9 C10 1.409(4)
C10 C11 1.390(4)
C11 C12 1.385(4)
C11 H11 0.9500
C12 C13 1.394(4)
C12 C15 1.541(4)
C13 C14 1.400(4)
C13 H13 0.9500
C14 C19 1.554(4)
C15 C18 1.530(4)
C15 C17 1.536(4)
C15 C16 1.540(4)
C16 H16A 0.9800
C16 H16B 0.9800
C16 H16C 0.9800
C17 H17A 0.9800
C17 H17B 0.9800
C17 H17C 0.9800
C18 H18A 0.9800
C18 H18B 0.9800
C18 H18C 0.9800
C19 C21 1.522(5)
C19 C20 1.539(5)
C19 C22 1.542(4)
C20 H20A 0.9800
C20 H20B 0.9800
C20 H20C 0.9800
C21 H21A 0.9800
C21 H21B 0.9800
C21 H21C 0.9800
C22 H22A 0.9800
C22 H22B 0.9800
C22 H22C 0.9800
C23 C24 1.404(4)
C23 C28 1.416(4)
C24 C25 1.393(4)
C25 C26 1.388(4)
C25 H25 0.9500
C26 C27 1.390(4)
C26 C29 1.537(4)
C27 C28 1.396(5)
C27 H27 0.9500
C28 C33 1.545(4)
C29 C31 1.528(5)
C29 C32 1.533(5)
C29 C30 1.540(5)
C30 H30A 0.9800
C30 H30B 0.9800
C30 H30C 0.9800
C31 H31A 0.9800
C31 H31B 0.9800
C31 H31C 0.9800
C32 H32A 0.9800
C32 H32B 0.9800
C32 H32C 0.9800
C33 C35 1.529(5)
C33 C34 1.530(5)
C33 C36 1.538(5)
C34 H34A 0.9800
C34 H34B 0.9800
C34 H34C 0.9800
C35 H35A 0.9800
C35 H35B 0.9800
C35 H35C 0.9800
C36 H36A 0.9800
C36 H36B 0.9800
C36 H36C 0.9800
C37 H37A 0.9800
C37 H37B 0.9800
C37 H37C 0.9800
O37A C37A 1.486(17)
O37A H37D 0.8400
C37A H37E 0.9800
C37A H37F 0.9800
C37A H37G 0.9800
O37B C37B 1.484(12)
O37B H37K 0.8400
C37B H37H 0.9800
C37B H37I 0.9800
C37B H37J 0.9800
O38A C38A 1.40(2)
O38A H38A 0.8400
C38A H38B 0.9800
C38A H38C 0.9800
C38A H38D 0.9800
O38B C38B 1.37(3)
O38B H38E 0.8400
C38B H38F 0.9800
C38B H38G 0.9800
C38B H38H 0.9800

loop_
_geom_torsion_atom_site_label_1
_geom_torsion_atom_site_label_2
_geom_torsion_atom_site_label_3
_geom_torsion_atom_site_label_4
_geom_torsion
C2 In1 O1 C9 10.6(2)
C1 In1 O1 C9 157.0(2)
O3 In1 O1 C9 -96.19(19)
C2 In1 O1 In2 170.79(13)
C1 In1 O1 In2 -42.81(16)
O3 In1 O1 In2 64.00(12)
C3 In2 O1 C9 -1.4(2)
C4 In2 O1 C9 -147.8(2)
O2 In2 O1 C9 104.64(19)
C3 In2 O1 In1 -161.41(14)
C4 In2 O1 In1 52.22(15)
O2 In2 O1 In1 -55.34(12)
C3 In2 O2 C37 -22.5(3)
C4 In2 O2 C37 124.9(2)
O1 In2 O2 C37 -128.9(2)
C3 In2 O2 In3 145.90(17)
C4 In2 O2 In3 -66.71(18)
O1 In2 O2 In3 39.41(15)
C6 In3 O2 C37 22.5(3)
C5 In3 O2 C37 -124.5(2)
O3 In3 O2 C37 129.9(2)
C6 In3 O2 In2 -145.76(17)
C5 In3 O2 In2 67.31(18)
O3 In3 O2 In2 -38.27(16)
C6 In3 O3 C23 3.4(2)
C5 In3 O3 C23 150.1(2)
O2 In3 O3 C23 -104.2(2)
C6 In3 O3 In1 160.67(14)
C5 In3 O3 In1 -52.70(15)
O2 In3 O3 In1 53.07(12)
C2 In1 O3 C23 -9.6(2)
C1 In1 O3 C23 -156.30(19)
O1 In1 O3 C23 96.30(17)
C2 In1 O3 In3 -169.06(13)
C1 In1 O3 In3 44.25(15)
O1 In1 O3 In3 -63.15(12)
In1 O1 C9 C14 -101.5(3)
In2 O1 C9 C14 96.2(3)
In1 O1 C9 C10 78.8(3)
In2 O1 C9 C10 -83.4(3)
O1 C9 C10 C11 177.3(2)
C14 C9 C10 C11 -2.4(4)
O1 C9 C10 C7 0.1(4)
C14 C9 C10 C7 -179.6(3)
C24 C7 C10 C11 84.5(3)
C8 C7 C10 C11 -41.2(4)
C24 C7 C10 C9 -98.3(3)
C8 C7 C10 C9 136.0(3)
C9 C10 C11 C12 0.9(4)
C7 C10 C11 C12 178.2(3)
C10 C11 C12 C13 0.8(4)
C10 C11 C12 C15 -177.7(3)
C11 C12 C13 C14 -1.1(4)
C15 C12 C13 C14 177.2(3)
C12 C13 C14 C9 -0.2(4)
C12 C13 C14 C19 -179.4(3)
O1 C9 C14 C13 -177.7(2)
C10 C9 C14 C13 2.0(4)
O1 C9 C14 C19 1.5(4)
C10 C9 C14 C19 -178.9(3)
C11 C12 C15 C18 -178.5(3)
C13 C12 C15 C18 3.2(4)
C11 C12 C15 C17 -57.4(4)
C13 C12 C15 C17 124.2(3)
C11 C12 C15 C16 61.8(3)
C13 C12 C15 C16 -116.5(3)
C13 C14 C19 C21 112.0(3)
C9 C14 C19 C21 -67.1(4)
C13 C14 C19 C20 -7.8(4)
C9 C14 C19 C20 173.1(3)
C13 C14 C19 C22 -126.7(3)
C9 C14 C19 C22 54.2(4)
In3 O3 C23 C24 83.8(3)
In1 O3 C23 C24 -77.3(3)
In3 O3 C23 C28 -99.9(3)
In1 O3 C23 C28 99.0(3)
O3 C23 C24 C25 173.4(3)
C28 C23 C24 C25 -2.9(5)
O3 C23 C24 C7 -8.1(4)
C28 C23 C24 C7 175.6(3)
C10 C7 C24 C25 -71.6(4)
C8 C7 C24 C25 55.2(4)
C10 C7 C24 C23 109.9(3)
C8 C7 C24 C23 -123.3(3)
C23 C24 C25 C26 1.2(5)
C7 C24 C25 C26 -177.3(3)
C24 C25 C26 C27 1.4(5)
C24 C25 C26 C29 -179.3(3)
C25 C26 C27 C28 -2.5(5)
C29 C26 C27 C28 178.2(3)
C26 C27 C28 C23 0.8(5)
C26 C27 C28 C33 -178.3(3)
O3 C23 C28 C27 -174.3(3)
C24 C23 C28 C27 2.0(5)
O3 C23 C28 C33 4.7(5)
C24 C23 C28 C33 -179.0(3)
C25 C26 C29 C31 121.5(3)
C27 C26 C29 C31 -59.2(4)
C25 C26 C29 C32 1.1(5)
C27 C26 C29 C32 -179.6(3)
C25 C26 C29 C30 -119.4(3)
C27 C26 C29 C30 59.8(4)
C27 C28 C33 C35 -121.1(3)
C23 C28 C33 C35 59.9(4)
C27 C28 C33 C34 116.2(3)
C23 C28 C33 C34 -62.7(4)
C27 C28 C33 C36 -2.6(5)
C23 C28 C33 C36 178.5(3)
